data_7107576
loop_
_publ_author_name
'Bidyut Kumar Dinda'
'Amit Kumar Jana'
'Dipakranjan Mal'

_publ_section_title
;
 Anionic [4+3] heteroannulation of 2-azidoacrylates: A direct synthesis of
 2-benzazepin-1-ones
;
_journal_name_full Chem.Commun.
_journal_page_first 3999
_journal_paper_doi 10.1039/c2cc30279a
_journal_volume 48
_journal_year 2012
_chemical_formula_sum 'C13 H11 N O4'
_chemical_formula_weight 245.23
_chemical_name_systematic
;
?
;
_space_group_IT_number 14
_symmetry_cell_setting monoclinic
_symmetry_space_group_name_Hall '-P 2ybc'
_symmetry_space_group_name_H-M 'P 1 21/c 1'
_atom_sites_solution_hydrogens geom
_atom_sites_solution_primary direct
_atom_sites_solution_secondary difmap
_audit_creation_method SHELXL-97
_cell_angle_alpha 90.00
_cell_angle_beta 92.965(4)
_cell_angle_gamma 90.00
_cell_formula_units_Z 4
_cell_length_a 9.2752(12)
_cell_length_b 7.8865(10)
_cell_length_c 15.6249(19)
_cell_measurement_reflns_used 13062
_cell_measurement_temperature 293(2)
_cell_measurement_theta_max 25.00
_cell_measurement_theta_min 2.20
_cell_volume 1141.4(2)
_computing_structure_refinement 'SHELXL-97 (Sheldrick, 2008)'
_diffrn_ambient_temperature 293(2)
_diffrn_measured_fraction_theta_full 1.000
_diffrn_measured_fraction_theta_max 1.000
_diffrn_measurement_device_type 'Bruker-APEX-II CCD area detector'
_diffrn_measurement_method hemisphere
_diffrn_radiation_monochromator graphite
_diffrn_radiation_source 'fine-focus sealed tube'
_diffrn_radiation_type MoK\a
_diffrn_radiation_wavelength 0.71073
_diffrn_reflns_av_R_equivalents 0.0369
_diffrn_reflns_av_sigmaI/netI 0.0239
_diffrn_reflns_limit_h_max 11
_diffrn_reflns_limit_h_min -11
_diffrn_reflns_limit_k_max 8
_diffrn_reflns_limit_k_min -9
_diffrn_reflns_limit_l_max 18
_diffrn_reflns_limit_l_min -18
_diffrn_reflns_number 13062
_diffrn_reflns_theta_full 25.00
_diffrn_reflns_theta_max 25.00
_diffrn_reflns_theta_min 2.20
_exptl_absorpt_coefficient_mu 0.107
_exptl_absorpt_correction_T_max 0.9851
_exptl_absorpt_correction_T_min 0.9685
_exptl_absorpt_correction_type multi-scan
_exptl_absorpt_process_details SADABS
_exptl_crystal_colour Colorless
_exptl_crystal_density_diffrn 1.427
_exptl_crystal_density_meas ?
_exptl_crystal_density_method 'not measured'
_exptl_crystal_description Prism
_exptl_crystal_F_000 512
_exptl_crystal_size_max 0.30
_exptl_crystal_size_mid 0.20
_exptl_crystal_size_min 0.14
_refine_diff_density_max 0.230
_refine_diff_density_min -0.172
_refine_diff_density_rms 0.041
_refine_ls_extinction_method none
_refine_ls_goodness_of_fit_ref 1.038
_refine_ls_hydrogen_treatment mixed
_refine_ls_matrix_type full
_refine_ls_number_parameters 166
_refine_ls_number_reflns 2010
_refine_ls_number_restraints 0
_refine_ls_restrained_S_all 1.038
_refine_ls_R_factor_all 0.0591
_refine_ls_R_factor_gt 0.0427
_refine_ls_shift/su_max 0.000
_refine_ls_shift/su_mean 0.000
_refine_ls_structure_factor_coef Fsqd
_refine_ls_weighting_details 'calc w=1/[\s^2^(Fo^2^)+(0.0563P)^2^+0.4350P] where P=(Fo^2^+2Fc^2^)/3'
_refine_ls_weighting_scheme calc
_refine_ls_wR_factor_gt 0.1072
_refine_ls_wR_factor_ref 0.1190
_reflns_number_gt 1534
_reflns_number_total 2010
_reflns_threshold_expression >2\s(I)
_cod_data_source_file c2cc30279a.txt
_cod_data_source_block bkd213
_cod_depositor_comments
;
The following automatic conversions were performed:

'_exptl_crystal_density_meas' value 'not measured' was changed to '?'
- the value is perceived as not measured.

Automatic conversion script
Id: cif_fix_values 3008 2015-01-20 13:52:24Z robertas 
;
_cod_original_sg_symbol_H-M P2(1)/c
_cod_database_code 7107576

loop_
_symmetry_equiv_pos_as_xyz
'x, y, z'
'-x, y+1/2, -z+1/2'
'-x, -y, -z'
'x, -y-1/2, z-1/2'

loop_
_atom_site_label
_atom_site_type_symbol
_atom_site_fract_x
_atom_site_fract_y
_atom_site_fract_z
_atom_site_U_iso_or_equiv
_atom_site_adp_type
_atom_site_occupancy
_atom_site_symmetry_multiplicity
_atom_site_calc_flag
_atom_site_refinement_flags
C1 C 0.7980(2) 0.5930(2) 0.17313(12) 0.0379(5) Uani 1 1 d .
C2 C 1.07013(19) 0.6123(2) 0.17305(12) 0.0369(5) Uani 1 1 d .
C3 C 1.1560(2) 0.6586(3) 0.09768(13) 0.0401(5) Uani 1 1 d .
C4 C 1.3703(3) 0.7680(4) 0.04604(17) 0.0792(9) Uani 1 1 d .
H4A H 1.4605 0.8159 0.0670 0.119 Uiso 1 1 calc R
H4B H 1.3195 0.8487 0.0097 0.119 Uiso 1 1 calc R
H4C H 1.3882 0.6671 0.0139 0.119 Uiso 1 1 calc R
C5 C 1.1197(2) 0.6085(3) 0.25559(12) 0.0387(5) Uani 1 1 d .
C6 C 1.2687(2) 0.6558(3) 0.29001(14) 0.0577(6) Uani 1 1 d .
H6A H 1.2750 0.6413 0.3511 0.087 Uiso 1 1 calc R
H6B H 1.2878 0.7720 0.2763 0.087 Uiso 1 1 calc R
H6C H 1.3385 0.5842 0.2646 0.087 Uiso 1 1 calc R
C7 C 1.0262(2) 0.5467(3) 0.32375(12) 0.0417(5) Uani 1 1 d .
C8 C 0.8809(2) 0.6226(3) 0.33127(12) 0.0384(5) Uani 1 1 d .
C9 C 0.8459(2) 0.6706(3) 0.41354(13) 0.0501(6) Uani 1 1 d .
H9 H 0.9093 0.6462 0.4600 0.060 Uiso 1 1 calc R
C10 C 0.7187(2) 0.7538(3) 0.42675(15) 0.0589(7) Uani 1 1 d .
H10 H 0.6980 0.7882 0.4817 0.071 Uiso 1 1 calc R
C11 C 0.6218(2) 0.7864(3) 0.35902(15) 0.0588(7) Uani 1 1 d .
H11 H 0.5364 0.8439 0.3680 0.071 Uiso 1 1 calc R
C12 C 0.6524(2) 0.7332(3) 0.27776(14) 0.0491(6) Uani 1 1 d .
H12 H 0.5848 0.7509 0.2326 0.059 Uiso 1 1 calc R
C13 C 0.7824(2) 0.6536(3) 0.26227(12) 0.0381(5) Uani 1 1 d .
N1 N 0.93104(17) 0.5600(2) 0.14342(10) 0.0411(4) Uani 1 1 d .
O1 O 0.69098(14) 0.5667(2) 0.12587(8) 0.0504(4) Uani 1 1 d .
O2 O 1.11105(16) 0.6365(2) 0.02500(9) 0.0536(4) Uani 1 1 d .
O3 O 1.28338(15) 0.7261(2) 0.11807(9) 0.0611(5) Uani 1 1 d .
O4 O 1.07662(18) 0.4509(2) 0.37858(9) 0.0602(5) Uani 1 1 d .
H1 H 0.931(3) 0.528(3) 0.0883(16) 0.072 Uiso 1 1 d .

loop_
_atom_site_aniso_label
_atom_site_aniso_U_11
_atom_site_aniso_U_22
_atom_site_aniso_U_33
_atom_site_aniso_U_23
_atom_site_aniso_U_13
_atom_site_aniso_U_12
C1 0.0382(10) 0.0452(12) 0.0302(10) 0.0013(8) 0.0014(8) -0.0050(8)
C2 0.0343(10) 0.0437(11) 0.0325(10) -0.0032(8) 0.0013(8) 0.0019(8)
C3 0.0372(10) 0.0473(12) 0.0360(11) -0.0022(9) 0.0034(8) 0.0045(9)
C4 0.0564(15) 0.125(3) 0.0576(16) 0.0120(16) 0.0192(12) -0.0179(15)
C5 0.0399(11) 0.0429(11) 0.0330(11) -0.0033(9) -0.0002(8) 0.0027(8)
C6 0.0479(12) 0.0791(17) 0.0450(13) -0.0048(12) -0.0085(10) -0.0051(12)
C7 0.0513(12) 0.0444(11) 0.0286(10) -0.0033(9) -0.0053(9) -0.0028(9)
C8 0.0433(11) 0.0442(11) 0.0280(10) 0.0000(8) 0.0041(8) -0.0114(9)
C9 0.0532(13) 0.0670(15) 0.0302(11) -0.0032(10) 0.0034(9) -0.0157(11)
C10 0.0551(13) 0.0834(18) 0.0396(12) -0.0206(12) 0.0167(10) -0.0180(12)
C11 0.0427(12) 0.0802(17) 0.0550(15) -0.0185(12) 0.0157(10) -0.0072(11)
C12 0.0382(11) 0.0672(15) 0.0421(12) -0.0044(10) 0.0048(9) -0.0058(10)
C13 0.0369(10) 0.0464(12) 0.0315(10) -0.0012(8) 0.0047(8) -0.0076(8)
N1 0.0380(9) 0.0578(11) 0.0273(9) -0.0081(8) 0.0002(7) -0.0026(8)
O1 0.0400(8) 0.0758(11) 0.0348(8) -0.0043(7) -0.0040(6) -0.0058(7)
O2 0.0562(9) 0.0747(11) 0.0304(8) -0.0068(7) 0.0056(6) -0.0031(8)
O3 0.0450(8) 0.0981(13) 0.0405(9) 0.0037(8) 0.0053(7) -0.0154(8)
O4 0.0754(11) 0.0627(11) 0.0417(9) 0.0131(8) -0.0045(8) 0.0094(8)

loop_
_atom_type_symbol
_atom_type_description
_atom_type_scat_dispersion_real
_atom_type_scat_dispersion_imag
_atom_type_scat_source
C C 0.0033 0.0016 'International Tables Vol C Tables 4.2.6.8 and 6.1.1.4'
H H 0.0000 0.0000 'International Tables Vol C Tables 4.2.6.8 and 6.1.1.4'
N N 0.0061 0.0033 'International Tables Vol C Tables 4.2.6.8 and 6.1.1.4'
O O 0.0106 0.0060 'International Tables Vol C Tables 4.2.6.8 and 6.1.1.4'

loop_
_geom_angle_atom_site_label_1
_geom_angle_atom_site_label_2
_geom_angle_atom_site_label_3
_geom_angle
O1 C1 N1 118.79(17)
O1 C1 C13 120.31(17)
N1 C1 C13 120.87(16)
C5 C2 N1 124.69(18)
C5 C2 C3 126.03(17)
N1 C2 C3 109.11(15)
O2 C3 O3 123.31(18)
O2 C3 C2 122.25(18)
O3 C3 C2 114.44(16)
O3 C4 H4A 109.5
O3 C4 H4B 109.5
H4A C4 H4B 109.5
O3 C4 H4C 109.5
H4A C4 H4C 109.5
H4B C4 H4C 109.5
C2 C5 C7 120.65(17)
C2 C5 C6 126.76(19)
C7 C5 C6 112.55(16)
C5 C6 H6A 109.5
C5 C6 H6B 109.5
H6A C6 H6B 109.5
C5 C6 H6C 109.5
H6A C6 H6C 109.5
H6B C6 H6C 109.5
O4 C7 C8 120.78(19)
O4 C7 C5 119.31(19)
C8 C7 C5 119.27(17)
C9 C8 C13 119.30(19)
C9 C8 C7 115.96(18)
C13 C8 C7 124.68(17)
C10 C9 C8 120.7(2)
C10 C9 H9 119.7
C8 C9 H9 119.7
C9 C10 C11 120.3(2)
C9 C10 H10 119.8
C11 C10 H10 119.8
C10 C11 C12 119.6(2)
C10 C11 H11 120.2
C12 C11 H11 120.2
C11 C12 C13 121.2(2)
C11 C12 H12 119.4
C13 C12 H12 119.4
C12 C13 C8 118.84(18)
C12 C13 C1 115.79(17)
C8 C13 C1 125.08(18)
C1 N1 C2 131.34(17)
C1 N1 H1 115.1(16)
C2 N1 H1 110.6(16)
C3 O3 C4 115.44(17)

loop_
_geom_bond_atom_site_label_1
_geom_bond_atom_site_label_2
_geom_bond_distance
C1 O1 1.224(2)
C1 N1 1.366(2)
C1 C13 1.487(3)
C2 C5 1.347(3)
C2 N1 1.409(2)
C2 C3 1.501(3)
C3 O2 1.202(2)
C3 O3 1.319(2)
C4 O3 1.456(3)
C4 H4A 0.9600
C4 H4B 0.9600
C4 H4C 0.9600
C5 C7 1.490(3)
C5 C6 1.504(3)
C6 H6A 0.9600
C6 H6B 0.9600
C6 H6C 0.9600
C7 O4 1.217(2)
C7 C8 1.485(3)
C8 C9 1.394(3)
C8 C13 1.398(3)
C9 C10 1.375(3)
C9 H9 0.9300
C10 C11 1.377(3)
C10 H10 0.9300
C11 C12 1.380(3)
C11 H11 0.9300
C12 C13 1.392(3)
C12 H12 0.9300
N1 H1 0.90(3)

loop_
_geom_torsion_atom_site_label_1
_geom_torsion_atom_site_label_2
_geom_torsion_atom_site_label_3
_geom_torsion_atom_site_label_4
_geom_torsion
C5 C2 C3 O2 169.3(2)
N1 C2 C3 O2 -6.2(3)
C5 C2 C3 O3 -11.2(3)
N1 C2 C3 O3 173.39(17)
N1 C2 C5 C7 -0.2(3)
C3 C2 C5 C7 -175.03(19)
N1 C2 C5 C6 177.3(2)
C3 C2 C5 C6 2.5(3)
C2 C5 C7 O4 135.8(2)
C6 C5 C7 O4 -42.0(3)
C2 C5 C7 C8 -53.3(3)
C6 C5 C7 C8 128.86(19)
O4 C7 C8 C9 38.5(3)
C5 C7 C8 C9 -132.3(2)
O4 C7 C8 C13 -144.1(2)
C5 C7 C8 C13 45.2(3)
C13 C8 C9 C10 -2.6(3)
C7 C8 C9 C10 175.0(2)
C8 C9 C10 C11 1.9(3)
C9 C10 C11 C12 0.8(4)
C10 C11 C12 C13 -2.9(4)
C11 C12 C13 C8 2.2(3)
C11 C12 C13 C1 176.3(2)
C9 C8 C13 C12 0.5(3)
C7 C8 C13 C12 -176.87(19)
C9 C8 C13 C1 -172.98(19)
C7 C8 C13 C1 9.6(3)
O1 C1 C13 C12 -21.9(3)
N1 C1 C13 C12 160.39(19)
O1 C1 C13 C8 151.8(2)
N1 C1 C13 C8 -25.9(3)
O1 C1 N1 C2 163.13(19)
C13 C1 N1 C2 -19.1(3)
C5 C2 N1 C1 46.1(3)
C3 C2 N1 C1 -138.3(2)
O2 C3 O3 C4 -2.0(3)
C2 C3 O3 C4 178.5(2)
